data_4065711
loop_
_publ_author_name
'Zhang, Zhengxing'
'Bu, Xiuli'
'Zhang, Jie'
'Liu, Ruiting'
'Zhou, Xigeng'
'Weng, Linhong'

_publ_section_title
;
 Insertion of Ketenimines into the Ln&#x2212;C \s-Bond of
 Organolanthanides: A New Strategy for Synthesis of Lanthanide 1-Azaallyl
 Complexes
;
_journal_issue 9
_journal_name_full Organometallics
_journal_page_first 2111
_journal_paper_doi 10.1021/om100089a
_journal_volume 29
_journal_year 2010
_chemical_formula_sum 'C28 H30 N Yb'
_chemical_formula_weight 553.57
_chemical_name_systematic
; 
 ? 
;
_space_group_IT_number 14
_symmetry_cell_setting monoclinic
_symmetry_space_group_name_Hall '-P 2yn'
_symmetry_space_group_name_H-M 'P 1 21/n 1'
_atom_sites_solution_hydrogens geom
_atom_sites_solution_primary direct
_atom_sites_solution_secondary difmap
_audit_creation_method SHELXL-97
_cell_angle_alpha 90.00
_cell_angle_beta 110.457(4)
_cell_angle_gamma 90.00
_cell_formula_units_Z 4
_cell_length_a 10.039(3)
_cell_length_b 18.244(6)
_cell_length_c 13.750(5)
_cell_measurement_reflns_used 960
_cell_measurement_temperature 293(2)
_cell_measurement_theta_max 24.338
_cell_measurement_theta_min 2.190
_cell_volume 2359.5(14)
_computing_cell_refinement 'Bruker SMART'
_computing_data_collection 'Bruker SMART'
_computing_data_reduction 'Bruker SHELXTL'
_computing_molecular_graphics 'Bruker SHELXTL'
_computing_publication_material 'Bruker SHELXTL'
_computing_structure_refinement 'SHELXL-97 (Sheldrick, 1997)'
_computing_structure_solution 'SHELXS-97 (Sheldrick, 1990)'
_diffrn_ambient_temperature 293(2)
_diffrn_measured_fraction_theta_full 0.999
_diffrn_measured_fraction_theta_max 0.999
_diffrn_measurement_device_type 'CCD area detector'
_diffrn_measurement_method 'phi and omega scans'
_diffrn_radiation_monochromator graphite
_diffrn_radiation_source 'fine-focus sealed tube'
_diffrn_radiation_type MoK\a
_diffrn_radiation_wavelength 0.71073
_diffrn_reflns_av_R_equivalents 0.0415
_diffrn_reflns_av_sigmaI/netI 0.0539
_diffrn_reflns_limit_h_max 7
_diffrn_reflns_limit_h_min -11
_diffrn_reflns_limit_k_max 21
_diffrn_reflns_limit_k_min -21
_diffrn_reflns_limit_l_max 16
_diffrn_reflns_limit_l_min -16
_diffrn_reflns_number 9637
_diffrn_reflns_theta_full 25.01
_diffrn_reflns_theta_max 25.01
_diffrn_reflns_theta_min 1.94
_exptl_absorpt_coefficient_mu 3.977
_exptl_absorpt_correction_T_max 0.7415
_exptl_absorpt_correction_T_min 0.5869
_exptl_absorpt_correction_type multi-scan
_exptl_absorpt_process_details sadabs
_exptl_crystal_colour 'dark green'
_exptl_crystal_density_diffrn 1.558
_exptl_crystal_density_method 'not measured'
_exptl_crystal_description block
_exptl_crystal_F_000 1100
_exptl_crystal_size_max 0.15
_exptl_crystal_size_mid 0.12
_exptl_crystal_size_min 0.08
_refine_diff_density_max 0.772
_refine_diff_density_min -1.304
_refine_diff_density_rms 0.098
_refine_ls_extinction_method none
_refine_ls_goodness_of_fit_ref 0.991
_refine_ls_hydrogen_treatment mixed
_refine_ls_matrix_type full
_refine_ls_number_parameters 274
_refine_ls_number_reflns 4160
_refine_ls_number_restraints 1
_refine_ls_restrained_S_all 0.991
_refine_ls_R_factor_all 0.0465
_refine_ls_R_factor_gt 0.0315
_refine_ls_shift/su_max 0.001
_refine_ls_shift/su_mean 0.000
_refine_ls_structure_factor_coef Fsqd
_refine_ls_weighting_details 'calc w=1/[\s^2^(Fo^2^)+(0.0189P)^2^+0.0000P] where P=(Fo^2^+2Fc^2^)/3'
_refine_ls_weighting_scheme calc
_refine_ls_wR_factor_gt 0.0576
_refine_ls_wR_factor_ref 0.0602
_reflns_number_gt 3075
_reflns_number_total 4160
_reflns_threshold_expression >2sigma(I)
_cod_data_source_file om100089a_si_002.cif
_cod_data_source_block 4-Yb
_cod_depositor_comments
;
The following automatic conversions were performed:

'_symmetry_cell_setting' value 'Monoclinic' changed to 'monoclinic'
according to /home/saulius/struct/CIF-dictionaries/cif_core.dic
dictionary named 'cif_core.dic' version 2.4.1 from 2010-06-29.

Automatic conversion script
Id: cif_fix_values 1715 2011-07-08 13:25:40Z adriana 
;
_cod_original_cell_volume 2359.6(14)
_cod_original_sg_symbol_H-M P2(1)/n
_cod_database_code 4065711

loop_
_symmetry_equiv_pos_as_xyz
'x, y, z'
'-x+1/2, y+1/2, -z+1/2'
'-x, -y, -z'
'x-1/2, -y-1/2, z-1/2'

loop_
_atom_site_label
_atom_site_type_symbol
_atom_site_fract_x
_atom_site_fract_y
_atom_site_fract_z
_atom_site_U_iso_or_equiv
_atom_site_adp_type
_atom_site_occupancy
_atom_site_symmetry_multiplicity
_atom_site_calc_flag
_atom_site_refinement_flags
Yb1 Yb 0.62886(2) 0.113314(11) 0.777620(16) 0.04103(8) Uani 1 1 d .
N1 N 0.7615(4) 0.00954(19) 0.8060(3) 0.0386(9) Uani 1 1 d .
C1 C 0.8667(5) 0.0398(3) 0.7812(3) 0.0384(11) Uani 1 1 d .
C2 C 0.8942(5) 0.1142(3) 0.8070(4) 0.0397(11) Uani 1 1 d D
H2A H 0.890(5) 0.123(2) 0.872(2) 0.048 Uiso 1 1 d D
C3 C 0.9742(5) 0.1658(3) 0.7681(4) 0.0433(12) Uani 1 1 d .
C4 C 0.9707(6) 0.1687(3) 0.6664(4) 0.0622(16) Uani 1 1 d .
H4A H 0.9142 0.1355 0.6182 0.075 Uiso 1 1 calc R
C5 C 1.0495(8) 0.2200(4) 0.6349(6) 0.081(2) Uani 1 1 d .
H5A H 1.0465 0.2201 0.5666 0.097 Uiso 1 1 calc R
C6 C 1.1298(7) 0.2692(4) 0.7025(7) 0.081(2) Uani 1 1 d .
H6A H 1.1823 0.3035 0.6811 0.097 Uiso 1 1 calc R
C7 C 1.1344(6) 0.2688(3) 0.8026(6) 0.079(2) Uani 1 1 d .
H7A H 1.1894 0.3032 0.8493 0.095 Uiso 1 1 calc R
C8 C 1.0584(5) 0.2179(3) 0.8348(5) 0.0549(15) Uani 1 1 d .
H8A H 1.0634 0.2184 0.9036 0.066 Uiso 1 1 calc R
C9 C 0.7460(6) -0.0694(3) 0.8259(4) 0.0544(14) Uani 1 1 d .
C10 C 0.6436(9) -0.0732(4) 0.8818(7) 0.136(4) Uani 1 1 d .
H10A H 0.5534 -0.0539 0.8384 0.204 Uiso 1 1 calc R
H10B H 0.6789 -0.0448 0.9445 0.204 Uiso 1 1 calc R
H10C H 0.6321 -0.1233 0.8988 0.204 Uiso 1 1 calc R
C11 C 0.6912(10) -0.1155(3) 0.7317(6) 0.131(3) Uani 1 1 d .
H11A H 0.6007 -0.0970 0.6876 0.196 Uiso 1 1 calc R
H11B H 0.6805 -0.1651 0.7513 0.196 Uiso 1 1 calc R
H11C H 0.7570 -0.1143 0.6951 0.196 Uiso 1 1 calc R
C12 C 0.8859(8) -0.1004(4) 0.8939(7) 0.138(4) Uani 1 1 d .
H12A H 0.9520 -0.0991 0.8576 0.207 Uiso 1 1 calc R
H12B H 0.8729 -0.1502 0.9113 0.207 Uiso 1 1 calc R
H12C H 0.9223 -0.0718 0.9562 0.207 Uiso 1 1 calc R
C13 C 0.9512(5) 0.0011(2) 0.7266(4) 0.0433(12) Uani 1 1 d .
C14 C 0.8928(6) -0.0311(3) 0.6312(4) 0.0563(15) Uani 1 1 d .
H14A H 0.7946 -0.0301 0.5983 0.068 Uiso 1 1 calc R
C15 C 0.9750(8) -0.0648(3) 0.5827(5) 0.078(2) Uani 1 1 d .
H15A H 0.9331 -0.0860 0.5175 0.094 Uiso 1 1 calc R
C16 C 1.1181(9) -0.0667(4) 0.6313(7) 0.091(2) Uani 1 1 d .
H16A H 1.1745 -0.0894 0.5990 0.110 Uiso 1 1 calc R
C17 C 1.1801(7) -0.0361(4) 0.7259(6) 0.084(2) Uani 1 1 d .
H17A H 1.2782 -0.0388 0.7589 0.101 Uiso 1 1 calc R
C18 C 1.0970(6) -0.0004(3) 0.7740(5) 0.0644(16) Uani 1 1 d .
H18A H 1.1398 0.0223 0.8379 0.077 Uiso 1 1 calc R
C19 C 0.5747(10) 0.0968(6) 0.5806(5) 0.097(3) Uani 1 1 d .
H19A H 0.6429 0.0726 0.5611 0.117 Uiso 1 1 calc R
C20 C 0.4628(13) 0.0661(5) 0.6006(6) 0.106(3) Uani 1 1 d .
H20A H 0.4408 0.0164 0.5953 0.127 Uiso 1 1 calc R
C21 C 0.3883(8) 0.1189(8) 0.6294(7) 0.113(3) Uani 1 1 d .
H21A H 0.3098 0.1119 0.6495 0.135 Uiso 1 1 calc R
C22 C 0.4499(12) 0.1825(6) 0.6233(6) 0.108(3) Uani 1 1 d .
H22A H 0.4183 0.2282 0.6363 0.130 Uiso 1 1 calc R
C23 C 0.5653(10) 0.1714(5) 0.5954(5) 0.094(2) Uani 1 1 d .
H23A H 0.6267 0.2072 0.5877 0.113 Uiso 1 1 calc R
C24 C 0.6880(9) 0.2051(5) 0.9299(6) 0.089(2) Uani 1 1 d .
H24A H 0.7637 0.2367 0.9377 0.107 Uiso 1 1 calc R
C25 C 0.6974(9) 0.1377(6) 0.9758(5) 0.096(3) Uani 1 1 d .
H25A H 0.7792 0.1151 1.0201 0.116 Uiso 1 1 calc R
C26 C 0.5604(10) 0.1100(4) 0.9426(6) 0.082(2) Uani 1 1 d .
H26A H 0.5335 0.0646 0.9604 0.098 Uiso 1 1 calc R
C27 C 0.4726(7) 0.1602(5) 0.8802(5) 0.084(2) Uani 1 1 d .
H27A H 0.3746 0.1557 0.8484 0.100 Uiso 1 1 calc R
C28 C 0.5518(11) 0.2182(4) 0.8719(6) 0.086(2) Uani 1 1 d .
H28A H 0.5176 0.2601 0.8326 0.104 Uiso 1 1 calc R

loop_
_atom_site_aniso_label
_atom_site_aniso_U_11
_atom_site_aniso_U_22
_atom_site_aniso_U_33
_atom_site_aniso_U_23
_atom_site_aniso_U_13
_atom_site_aniso_U_12
Yb1 0.03711(13) 0.04679(13) 0.03644(12) -0.00204(12) 0.00938(9) 0.00249(12)
N1 0.034(2) 0.036(2) 0.043(2) 0.0041(19) 0.011(2) -0.0013(18)
C1 0.030(3) 0.048(3) 0.031(3) 0.005(2) 0.002(2) 0.005(2)
C2 0.036(3) 0.042(3) 0.040(3) 0.000(3) 0.013(2) -0.005(2)
C3 0.043(3) 0.039(3) 0.051(3) 0.003(3) 0.020(3) 0.004(2)
C4 0.087(4) 0.048(3) 0.063(4) 0.002(3) 0.040(4) -0.001(3)
C5 0.112(6) 0.062(4) 0.104(6) 0.030(4) 0.082(5) 0.023(4)
C6 0.075(5) 0.055(4) 0.140(8) 0.029(5) 0.070(6) 0.010(4)
C7 0.059(4) 0.055(4) 0.122(7) 0.002(4) 0.030(5) -0.016(3)
C8 0.050(3) 0.049(3) 0.066(4) 0.004(3) 0.020(3) -0.007(3)
C9 0.053(4) 0.040(3) 0.071(4) 0.009(3) 0.023(3) -0.005(3)
C10 0.194(9) 0.065(5) 0.224(10) -0.005(6) 0.165(9) -0.032(6)
C11 0.215(10) 0.069(5) 0.110(7) -0.018(5) 0.060(7) -0.065(6)
C12 0.097(6) 0.082(5) 0.199(10) 0.089(6) 0.006(6) 0.003(4)
C13 0.044(3) 0.035(3) 0.052(3) 0.009(3) 0.018(3) 0.004(2)
C14 0.058(4) 0.053(3) 0.056(4) -0.005(3) 0.018(3) 0.008(3)
C15 0.110(6) 0.061(4) 0.071(5) -0.003(3) 0.041(5) 0.026(4)
C16 0.111(7) 0.083(5) 0.108(7) 0.020(5) 0.073(6) 0.043(5)
C17 0.053(4) 0.091(5) 0.115(6) 0.026(5) 0.039(5) 0.031(4)
C18 0.053(4) 0.072(4) 0.066(4) 0.008(3) 0.019(3) 0.006(3)
C19 0.110(7) 0.141(9) 0.026(3) -0.009(4) 0.006(4) 0.059(6)
C20 0.135(8) 0.092(6) 0.046(5) -0.016(4) -0.026(5) -0.012(7)
C21 0.049(5) 0.184(11) 0.078(6) -0.005(8) -0.011(4) 0.003(7)
C22 0.125(8) 0.129(8) 0.055(5) 0.011(5) 0.012(5) 0.088(7)
C23 0.134(8) 0.093(6) 0.039(4) 0.018(4) 0.008(4) -0.002(5)
C24 0.082(6) 0.123(7) 0.074(5) -0.062(5) 0.042(5) -0.034(5)
C25 0.099(7) 0.157(9) 0.029(3) -0.011(4) 0.017(4) 0.059(6)
C26 0.111(6) 0.083(5) 0.076(5) 0.003(4) 0.064(5) 0.004(5)
C27 0.063(5) 0.120(6) 0.077(5) -0.024(5) 0.036(4) 0.010(5)
C28 0.129(7) 0.066(5) 0.073(5) -0.006(4) 0.047(6) 0.022(5)

loop_
_atom_type_symbol
_atom_type_description
_atom_type_scat_dispersion_real
_atom_type_scat_dispersion_imag
_atom_type_scat_source
C C 0.0033 0.0016 'International Tables Vol C Tables 4.2.6.8 and 6.1.1.4'
H H 0.0000 0.0000 'International Tables Vol C Tables 4.2.6.8 and 6.1.1.4'
N N 0.0061 0.0033 'International Tables Vol C Tables 4.2.6.8 and 6.1.1.4'
Yb Yb -0.3850 5.5486 'International Tables Vol C Tables 4.2.6.8 and 6.1.1.4'

loop_
_geom_angle_atom_site_label_1
_geom_angle_atom_site_label_2
_geom_angle_atom_site_label_3
_geom_angle
N1 Yb1 C2 57.36(14)
N1 Yb1 C21 120.2(3)
C2 Yb1 C21 140.2(2)
N1 Yb1 C20 91.8(3)
C2 Yb1 C20 116.6(3)
C21 Yb1 C20 30.7(2)
N1 Yb1 C28 142.6(2)
C2 Yb1 C28 113.3(3)
C21 Yb1 C28 90.3(4)
C20 Yb1 C28 121.0(3)
N1 Yb1 C22 138.4(2)
C2 Yb1 C22 121.0(3)
C21 Yb1 C22 30.0(2)
C20 Yb1 C22 49.5(3)
C28 Yb1 C22 78.8(3)
N1 Yb1 C24 116.6(3)
C2 Yb1 C24 86.3(2)
C21 Yb1 C24 120.3(4)
C20 Yb1 C24 150.9(4)
C28 Yb1 C24 30.1(2)
C22 Yb1 C24 104.2(3)
N1 Yb1 C23 116.1(3)
C2 Yb1 C23 92.4(3)
C21 Yb1 C23 50.8(3)
C20 Yb1 C23 50.3(3)
C28 Yb1 C23 99.7(3)
C22 Yb1 C23 30.4(2)
C24 Yb1 C23 115.4(3)
N1 Yb1 C19 88.8(2)
C2 Yb1 C19 89.6(2)
C21 Yb1 C19 51.4(3)
C20 Yb1 C19 30.7(2)
C28 Yb1 C19 128.5(2)
C22 Yb1 C19 50.6(2)
C24 Yb1 C19 146.0(3)
C23 Yb1 C19 31.0(2)
N1 Yb1 C26 98.6(2)
C2 Yb1 C26 116.3(2)
C21 Yb1 C26 103.5(3)
C20 Yb1 C26 122.6(4)
C28 Yb1 C26 50.1(2)
C22 Yb1 C26 114.2(3)
C24 Yb1 C26 50.3(2)
C23 Yb1 C26 143.8(3)
C19 Yb1 C26 153.0(3)
N1 Yb1 C27 127.7(2)
C2 Yb1 C27 135.1(2)
C21 Yb1 C27 80.7(3)
C20 Yb1 C27 108.1(4)
C28 Yb1 C27 30.3(2)
C22 Yb1 C27 84.6(3)
C24 Yb1 C27 50.0(2)
C23 Yb1 C27 113.6(3)
C19 Yb1 C27 131.4(3)
C26 Yb1 C27 30.2(2)
N1 Yb1 C25 92.2(2)
C2 Yb1 C25 87.4(2)
C21 Yb1 C25 131.1(3)
C20 Yb1 C25 153.4(4)
C28 Yb1 C25 50.4(2)
C22 Yb1 C25 129.1(2)
C24 Yb1 C25 30.7(2)
C23 Yb1 C25 146.0(3)
C19 Yb1 C25 175.6(4)
C26 Yb1 C25 30.9(2)
C27 Yb1 C25 50.5(2)
N1 Yb1 H2A 61.7(9)
C2 Yb1 H2A 21.2(4)
C21 Yb1 H2A 160.0(7)
C20 Yb1 H2A 137.3(6)
C28 Yb1 H2A 97.3(8)
C22 Yb1 H2A 134.1(9)
C24 Yb1 H2A 68.1(7)
C23 Yb1 H2A 109.5(7)
C19 Yb1 H2A 110.7(5)
C26 Yb1 H2A 95.5(5)
C27 Yb1 H2A 114.6(5)
C25 Yb1 H2A 66.2(5)
C1 N1 C9 126.2(4)
C1 N1 Yb1 94.6(3)
C9 N1 Yb1 138.5(3)
N1 C1 C2 115.9(4)
N1 C1 C13 124.8(4)
C2 C1 C13 119.3(4)
N1 C1 Yb1 56.1(2)
C2 C1 Yb1 67.8(3)
C13 C1 Yb1 150.8(3)
C1 C2 C3 128.1(4)
C1 C2 Yb1 81.5(3)
C3 C2 Yb1 128.8(3)
C1 C2 H2A 110(3)
C3 C2 H2A 117(3)
Yb1 C2 H2A 76(3)
C8 C3 C4 115.8(5)
C8 C3 C2 119.2(5)
C4 C3 C2 124.9(5)
C3 C4 C5 121.6(6)
C3 C4 H4A 119.2
C5 C4 H4A 119.2
C6 C5 C4 120.3(6)
C6 C5 H5A 119.8
C4 C5 H5A 119.8
C5 C6 C7 119.8(6)
C5 C6 H6A 120.1
C7 C6 H6A 120.1
C6 C7 C8 120.3(6)
C6 C7 H7A 119.8
C8 C7 H7A 119.8
C7 C8 C3 122.1(6)
C7 C8 H8A 119.0
C3 C8 H8A 119.0
C11 C9 N1 114.9(5)
C11 C9 C10 108.3(6)
N1 C9 C10 106.1(4)
C11 C9 C12 108.1(6)
N1 C9 C12 110.2(4)
C10 C9 C12 109.1(6)
C9 C10 H10A 109.5
C9 C10 H10B 109.5
H10A C10 H10B 109.5
C9 C10 H10C 109.5
H10A C10 H10C 109.5
H10B C10 H10C 109.5
C9 C11 H11A 109.5
C9 C11 H11B 109.5
H11A C11 H11B 109.5
C9 C11 H11C 109.5
H11A C11 H11C 109.5
H11B C11 H11C 109.5
C9 C12 H12A 109.5
C9 C12 H12B 109.5
H12A C12 H12B 109.5
C9 C12 H12C 109.5
H12A C12 H12C 109.5
H12B C12 H12C 109.5
C14 C13 C18 118.2(5)
C14 C13 C1 123.9(5)
C18 C13 C1 117.9(5)
C13 C14 C15 121.9(6)
C13 C14 H14A 119.0
C15 C14 H14A 119.0
C16 C15 C14 119.0(7)
C16 C15 H15A 120.5
C14 C15 H15A 120.5
C17 C16 C15 121.0(7)
C17 C16 H16A 119.5
C15 C16 H16A 119.5
C16 C17 C18 120.0(6)
C16 C17 H17A 120.0
C18 C17 H17A 120.0
C13 C18 C17 119.8(6)
C13 C18 H18A 120.1
C17 C18 H18A 120.1
C20 C19 C23 105.7(7)
C20 C19 Yb1 74.0(4)
C23 C19 Yb1 74.5(4)
C20 C19 H19A 127.1
C23 C19 H19A 127.1
Yb1 C19 H19A 116.8
C21 C20 C19 110.0(9)
C21 C20 Yb1 74.2(4)
C19 C20 Yb1 75.3(4)
C21 C20 H20A 125.0
C19 C20 H20A 125.0
Yb1 C20 H20A 117.3
C22 C21 C20 106.5(9)
C22 C21 Yb1 75.8(5)
C20 C21 Yb1 75.1(4)
C22 C21 H21A 126.8
C20 C21 H21A 126.8
Yb1 C21 H21A 114.8
C21 C22 C23 110.4(8)
C21 C22 Yb1 74.1(5)
C23 C22 Yb1 75.0(4)
C21 C22 H22A 124.8
C23 C22 H22A 124.8
Yb1 C22 H22A 117.8
C22 C23 C19 107.3(8)
C22 C23 Yb1 74.6(4)
C19 C23 Yb1 74.5(4)
C22 C23 H23A 126.3
C19 C23 H23A 126.3
Yb1 C23 H23A 116.7
C28 C24 C25 109.0(7)
C28 C24 Yb1 74.7(4)
C25 C24 Yb1 75.5(4)
C28 C24 H24A 125.5
C25 C24 H24A 125.5
Yb1 C24 H24A 116.3
C24 C25 C26 106.0(7)
C24 C25 Yb1 73.8(4)
C26 C25 Yb1 74.0(4)
C24 C25 H25A 127.0
C26 C25 H25A 127.0
Yb1 C25 H25A 117.4
C27 C26 C25 108.3(7)
C27 C26 Yb1 75.0(4)
C25 C26 Yb1 75.1(3)
C27 C26 H26A 125.8
C25 C26 H26A 125.8
Yb1 C26 H26A 116.2
C26 C27 C28 108.1(7)
C26 C27 Yb1 74.8(4)
C28 C27 Yb1 74.2(4)
C26 C27 H27A 125.9
C28 C27 H27A 125.9
Yb1 C27 H27A 117.1
C24 C28 C27 108.6(7)
C24 C28 Yb1 75.2(4)
C27 C28 Yb1 75.5(4)
C24 C28 H28A 125.7
C27 C28 H28A 125.7
Yb1 C28 H28A 115.7

loop_
_geom_bond_atom_site_label_1
_geom_bond_atom_site_label_2
_geom_bond_distance
Yb1 N1 2.269(4)
Yb1 C2 2.551(5)
Yb1 C21 2.560(7)
Yb1 C20 2.571(6)
Yb1 C28 2.577(6)
Yb1 C22 2.581(7)
Yb1 C24 2.583(6)
Yb1 C23 2.586(6)
Yb1 C19 2.587(6)
Yb1 C26 2.591(6)
Yb1 C27 2.594(6)
Yb1 C25 2.605(6)
Yb1 H2A 2.50(5)
N1 C1 1.338(5)
N1 C9 1.484(6)
C1 C2 1.405(6)
C1 C13 1.492(6)
C2 C3 1.454(6)
C2 H2A 0.929(19)
C3 C8 1.385(7)
C3 C4 1.387(6)
C4 C5 1.388(7)
C4 H4A 0.9300
C5 C6 1.341(9)
C5 H5A 0.9300
C6 C7 1.360(9)
C6 H6A 0.9300
C7 C8 1.370(7)
C7 H7A 0.9300
C8 H8A 0.9300
C9 C11 1.481(8)
C9 C10 1.485(7)
C9 C12 1.499(8)
C10 H10A 0.9600
C10 H10B 0.9600
C10 H10C 0.9600
C11 H11A 0.9600
C11 H11B 0.9600
C11 H11C 0.9600
C12 H12A 0.9600
C12 H12B 0.9600
C12 H12C 0.9600
C13 C14 1.368(7)
C13 C18 1.379(7)
C14 C15 1.375(7)
C14 H14A 0.9300
C15 C16 1.357(9)
C15 H15A 0.9300
C16 C17 1.352(9)
C16 H16A 0.9300
C17 C18 1.394(8)
C17 H17A 0.9300
C18 H18A 0.9300
C19 C20 1.366(10)
C19 C23 1.383(10)
C19 H19A 0.9300
C20 C21 1.360(11)
C20 H20A 0.9300
C21 C22 1.333(11)
C21 H21A 0.9300
C22 C23 1.356(10)
C22 H22A 0.9300
C23 H23A 0.9300
C24 C28 1.341(9)
C24 C25 1.371(9)
C24 H24A 0.9300
C25 C26 1.384(10)
C25 H25A 0.9300
C26 C27 1.351(9)
C26 H26A 0.9300
C27 C28 1.351(9)
C27 H27A 0.9300
C28 H28A 0.9300
